data_7061084
loop_
_publ_author_name
'Kaur, Kulwinder'
'Singh, Raghubir'
'Kaur, Varinder'
'Capalash, Neena'

_publ_section_title
;
 Water stable fluorescent organotin(iv) compounds: aggregation induced
 emission enhancement and recognition of lead ions in an aqueous system
;
_journal_issue 1
_journal_name_full 'New Journal of Chemistry'
_journal_page_first 148
_journal_page_last 161
_journal_paper_doi 10.1039/D1NJ04612H
_journal_volume 46
_journal_year 2022
_chemical_formula_moiety 'C34 H32 O8 Sn'
_chemical_formula_sum 'C34 H32 O8 Sn'
_chemical_formula_weight 687.28
_space_group_crystal_system monoclinic
_space_group_IT_number 14
_space_group_name_Hall '-P 2yn'
_space_group_name_H-M_alt 'P 1 21/n 1'
_atom_sites_solution_hydrogens geom
_atom_sites_solution_primary dual
_audit_creation_date 2020-03-31
_audit_creation_method
;
Olex2 1.2
(compiled 2018.05.29 svn.r3508 for OlexSys, GUI svn.r5506)
;
_audit_update_record
;
2020-05-01 deposited with the CCDC.	2021-11-12 downloaded from the CCDC.
;
_cell_angle_alpha 90
_cell_angle_beta 98.453(2)
_cell_angle_gamma 90
_cell_formula_units_Z 4
_cell_length_a 9.4660(2)
_cell_length_b 16.2902(4)
_cell_length_c 19.8338(4)
_cell_measurement_reflns_used 12556
_cell_measurement_temperature 293(2)
_cell_measurement_theta_max 25.9040
_cell_measurement_theta_min 3.2450
_cell_volume 3025.21(12)
_computing_cell_refinement 'CrysAlisPro 1.171.39.46 (Rigaku OD, 2018)'
_computing_data_collection 'CrysAlisPro 1.171.39.46 (Rigaku OD, 2018)'
_computing_data_reduction 'CrysAlisPro 1.171.39.46 (Rigaku OD, 2018)'
_computing_molecular_graphics 'Olex2 (Dolomanov et al., 2009)'
_computing_publication_material 'Olex2 (Dolomanov et al., 2009)'
_computing_structure_refinement 'ShelXL (Sheldrick, 2015)'
_computing_structure_solution 'ShelXT (Sheldrick, 2015)'
_diffrn_ambient_temperature 293(2)
_diffrn_detector 'CCD plate'
_diffrn_detector_type HyPix3000
_diffrn_measured_fraction_theta_full 0.997
_diffrn_measured_fraction_theta_max 0.937
_diffrn_measurement_details
;
List of Runs (angles in degrees, time in seconds):

  # Type    Start    End  Width  t~exp~   \w     \q     \k     \f   Frames
#--------------------------------------------------------------------------
  1  \w    -56.00 -31.00   0.50   20.00    --   -9.79 -60.00 -24.00   50
  2  \w    -12.00  13.00   0.50   20.00    --   -9.79  60.00 115.00   50
  3  \w    -53.00  15.00   0.50   20.00    --   10.07 -60.00 -24.00  136
  4  \w      8.00  33.00   0.50   20.00    --   10.07  60.00 115.00   50
  5  \w    -48.00 -22.00   0.50   20.00    --   -9.79 125.00  90.00   52
  6  \w    -61.00  -6.00   0.50   20.00    --   -9.79 -38.00-180.00  110
  7  \w    -58.00  -3.00   0.50   20.00    --   -9.79 125.00 -90.00  110
  8  \w    -22.00  37.00   0.50   20.00    --   -9.79  19.00 -90.00  118
  9  \w      4.00  75.00   0.50   20.00    --   10.07  77.00 120.00  142
 10  \w      3.00  41.00   0.50   20.00    --   10.07-125.00 -30.00   76
 11  \w    -18.00  24.00   0.50   20.00    --   10.07 -99.00  60.00   84
;
_diffrn_measurement_device 'four-circle diffractometer'
_diffrn_measurement_device_type 'SuperNova, Single source at offset/far, HyPix3000'
_diffrn_measurement_method '\w scans'
_diffrn_orient_matrix_type 'CrysAlisPro convention (1999,Acta A55,543-557)'
_diffrn_orient_matrix_UB_11 0.0651103000
_diffrn_orient_matrix_UB_12 0.0216803000
_diffrn_orient_matrix_UB_13 0.0086147000
_diffrn_orient_matrix_UB_21 -0.0304472000
_diffrn_orient_matrix_UB_22 0.0226905000
_diffrn_orient_matrix_UB_23 0.0248001000
_diffrn_orient_matrix_UB_31 0.0239299000
_diffrn_orient_matrix_UB_32 -0.0301619000
_diffrn_orient_matrix_UB_33 0.0248689000
_diffrn_radiation_monochromator mirror
_diffrn_radiation_probe x-ray
_diffrn_radiation_type MoK\a
_diffrn_radiation_wavelength 0.71073
_diffrn_reflns_av_R_equivalents 0.0946
_diffrn_reflns_av_unetI/netI 0.0650
_diffrn_reflns_Laue_measured_fraction_full 0.997
_diffrn_reflns_Laue_measured_fraction_max 0.937
_diffrn_reflns_limit_h_max 11
_diffrn_reflns_limit_h_min -10
_diffrn_reflns_limit_k_max 20
_diffrn_reflns_limit_k_min -20
_diffrn_reflns_limit_l_max 24
_diffrn_reflns_limit_l_min -25
_diffrn_reflns_number 27284
_diffrn_reflns_point_group_measured_fraction_full 0.997
_diffrn_reflns_point_group_measured_fraction_max 0.937
_diffrn_reflns_theta_full 25.242
_diffrn_reflns_theta_max 27.367
_diffrn_reflns_theta_min 3.251
_diffrn_source 'micro-focus sealed X-ray tube'
_diffrn_source_type 'SuperNova (Mo) X-ray Source'
_exptl_absorpt_coefficient_mu 0.897
_exptl_absorpt_correction_T_max 0.885
_exptl_absorpt_correction_T_min 0.769
_exptl_absorpt_correction_type multi-scan
_exptl_absorpt_process_details
;
CrysAlisPro 1.171.39.46 (Rigaku Oxford Diffraction, 2018)
Empirical absorption correction using spherical harmonics,
 implemented in SCALE3 ABSPACK scaling algorithm.
;
_exptl_crystal_colour yellow
_exptl_crystal_colour_primary yellow
_exptl_crystal_density_diffrn 1.509
_exptl_crystal_description block
_exptl_crystal_F_000 1400
_exptl_crystal_size_max 0.31
_exptl_crystal_size_mid 0.22
_exptl_crystal_size_min 0.14
_exptl_transmission_factor_max 0.885
_exptl_transmission_factor_min 0.769
_refine_diff_density_max 0.486
_refine_diff_density_min -0.408
_refine_diff_density_rms 0.070
_refine_ls_extinction_method none
_refine_ls_goodness_of_fit_ref 1.055
_refine_ls_hydrogen_treatment constr
_refine_ls_matrix_type full
_refine_ls_number_parameters 390
_refine_ls_number_reflns 6420
_refine_ls_number_restraints 11
_refine_ls_restrained_S_all 1.055
_refine_ls_R_factor_all 0.0823
_refine_ls_R_factor_gt 0.0491
_refine_ls_shift/su_max 0.001
_refine_ls_shift/su_mean 0.000
_refine_ls_structure_factor_coef Fsqd
_refine_ls_weighting_details 'w=1/[\s^2^(Fo^2^)+(0.0536P)^2^] where P=(Fo^2^+2Fc^2^)/3'
_refine_ls_weighting_scheme calc
_refine_ls_wR_factor_gt 0.1120
_refine_ls_wR_factor_ref 0.1291
_reflns_Friedel_coverage 0.000
_reflns_number_gt 4114
_reflns_number_total 6420
_reflns_threshold_expression 'I > 2\s(I)'
_cod_data_source_file d1nj04612h2.cif
_cod_data_source_block var-sn2
_cod_depositor_comments 'Adding full bibliography for 7061080--7061084.cif.'
_cod_database_code 7061084
_shelx_shelxl_version_number 2018/3
_chemical_oxdiff_formula 'Sn C H N O'
_shelx_space_group_comment
;
The symmetry employed for this shelxl refinement is uniquely defined
by the following loop, which should always be used as a source of
symmetry information in preference to the above space-group names.
They are only intended as comments.
;
_shelx_estimated_absorpt_t_max 0.885
_shelx_estimated_absorpt_t_min 0.769
_reflns_odcompleteness_completeness 99.45
_reflns_odcompleteness_iscentric 1
_reflns_odcompleteness_theta 26.32
_olex2_refinement_description
;
1. Fixed Uiso
 At 1.2 times of:
  All C(H) groups, All C(H,H) groups
 At 1.5 times of:
  All C(H,H,H) groups
2. Rigid bond restraints
 C8, O5, C10
 with sigma for 1-2 distances of 0.005 and sigma for 1-3 distances of 0.005
 C24, O6, C22
 with sigma for 1-2 distances of 0.005 and sigma for 1-3 distances of 0.005
 C33, C34, C35, C36
 with sigma for 1-2 distances of 0.001 and sigma for 1-3 distances of 0.001
3.a Secondary CH2 refined with riding coordinates:
 C33(H33A,H33B), C29(H29A,H29B), C34(H34A,H34B), C30(H30A,H30B), C35(H35A,
 H35B), C31(H31A,H31B)
3.b Aromatic/amide H refined with riding coordinates:
 C26(H26), C7(H7), C4(H4), C5(H5), C27(H27), C6(H6), C12(H12), C21(H21),
 C18(H18), C20(H20), C28(H28), C13(H13), C19(H19), C14(H14)
3.c Idealised Me refined as rotating group:
 C36(H36A,H36B,H36C), C32(H32A,H32B,H32C)
;
_olex2_submission_special_instructions 'No special instructions were received'
_oxdiff_exptl_absorpt_empirical_details
;
Empirical correction (ABSPACK) includes:
- Absorption correction using spherical harmonics
- Frame scaling
;
_oxdiff_exptl_absorpt_empirical_full_max 1.448
_oxdiff_exptl_absorpt_empirical_full_min 0.679

loop_
_space_group_symop_operation_xyz
'x, y, z'
'-x+1/2, y+1/2, -z+1/2'
'-x, -y, -z'
'x-1/2, -y-1/2, z-1/2'

loop_
_atom_site_label
_atom_site_type_symbol
_atom_site_fract_x
_atom_site_fract_y
_atom_site_fract_z
_atom_site_U_iso_or_equiv
_atom_site_adp_type
_atom_site_occupancy
_atom_site_site_symmetry_order
_atom_site_calc_flag
_atom_site_refinement_flags_posn
_atom_site_refinement_flags_adp
_atom_site_refinement_flags_occupancy
_atom_site_disorder_assembly
_atom_site_disorder_group
Sn1 Sn 0.32971(3) 0.27086(2) 0.39868(2) 0.06227(15) Uani 1 1 d . . . . .
O4 O 0.4972(3) 0.33479(16) 0.45462(12) 0.0685(7) Uani 1 1 d . . . . .
O5 O 0.6861(3) 0.52644(15) 0.45324(12) 0.0623(6) Uani 1 1 d . U . . .
O6 O 0.3030(3) -0.01146(15) 0.53532(12) 0.0646(7) Uani 1 1 d . U . . .
O3 O 0.3949(3) 0.18806(15) 0.47598(12) 0.0689(7) Uani 1 1 d . . . . .
O1 O 0.3444(3) 0.41102(17) 0.34592(13) 0.0765(8) Uani 1 1 d . . . . .
O2 O 0.1868(3) 0.14285(16) 0.37582(13) 0.0777(8) Uani 1 1 d . . . . .
O7 O 0.4966(3) 0.02245(18) 0.63901(14) 0.0810(8) Uani 1 1 d . . . . .
O8 O 0.8625(3) 0.45919(18) 0.54903(17) 0.0939(10) Uani 1 1 d . . . . .
C1 C 0.5322(4) 0.4097(2) 0.43573(17) 0.0569(9) Uani 1 1 d . . . . .
C2 C 0.4475(4) 0.4482(2) 0.37880(18) 0.0595(10) Uani 1 1 d . . . . .
C25 C 0.4778(4) 0.0781(2) 0.58752(18) 0.0585(9) Uani 1 1 d . . . . .
C8 C 0.6059(4) 0.5661(2) 0.40066(18) 0.0584(9) Uani 1 1 d . U . . .
C10 C 0.6479(4) 0.4487(2) 0.46894(17) 0.0554(9) Uani 1 1 d . U . . .
C11 C 0.7471(4) 0.4133(2) 0.52351(19) 0.0609(10) Uani 1 1 d . . . . .
C17 C 0.1522(4) 0.0149(2) 0.42952(19) 0.0604(10) Uani 1 1 d . . . . .
C24 C 0.3688(4) 0.0624(2) 0.53125(18) 0.0550(9) Uani 1 1 d . U . . .
C22 C 0.1953(4) -0.0343(2) 0.48547(19) 0.0614(10) Uani 1 1 d . U . . .
C3 C 0.4901(4) 0.5301(2) 0.36197(18) 0.0580(10) Uani 1 1 d . . . . .
C16 C 0.2204(4) 0.0940(2) 0.42407(19) 0.0603(10) Uani 1 1 d . . . . .
C26 C 0.5707(5) 0.1397(3) 0.6022(2) 0.0772(12) Uani 1 1 d . . . . .
H26 H 0.580397 0.185807 0.575601 0.093 Uiso 1 1 calc R . . . .
C7 C 0.6481(5) 0.6464(2) 0.3887(2) 0.0718(11) Uani 1 1 d . . . . .
H7 H 0.725765 0.670230 0.415830 0.086 Uiso 1 1 calc R . . . .
C15 C 0.3314(4) 0.1158(2) 0.47844(18) 0.0584(9) Uani 1 1 d . . . . .
C4 C 0.4174(4) 0.5766(3) 0.3081(2) 0.0707(11) Uani 1 1 d . . . . .
H4 H 0.339581 0.553649 0.280391 0.085 Uiso 1 1 calc R . . . .
C5 C 0.4581(5) 0.6542(3) 0.2955(2) 0.0808(13) Uani 1 1 d . . . . .
H5 H 0.408615 0.683850 0.259529 0.097 Uiso 1 1 calc R . . . .
C27 C 0.6519(5) 0.1209(3) 0.6666(2) 0.0814(13) Uani 1 1 d . . . . .
H27 H 0.725452 0.152065 0.690146 0.098 Uiso 1 1 calc R . . . .
C6 C 0.5723(5) 0.6888(3) 0.3360(2) 0.0760(12) Uani 1 1 d . . . . .
H6 H 0.598775 0.742327 0.327373 0.091 Uiso 1 1 calc R . . . .
C12 C 0.7548(5) 0.3408(3) 0.5555(2) 0.0746(12) Uani 1 1 d . . . . .
H12 H 0.689644 0.297954 0.547025 0.090 Uiso 1 1 calc R . . . .
C21 C 0.1309(5) -0.1085(3) 0.4934(2) 0.0738(12) Uani 1 1 d . . . . .
H21 H 0.161038 -0.140627 0.531597 0.089 Uiso 1 1 calc R . . . .
C33 C 0.1354(4) 0.3187(3) 0.4216(2) 0.0761(11) Uani 1 1 d . U . . .
H33A H 0.093214 0.280180 0.450102 0.091 Uiso 1 1 calc R . . . .
H33B H 0.153494 0.369644 0.446701 0.091 Uiso 1 1 calc R . . . .
C18 C 0.0409(4) -0.0131(3) 0.3804(2) 0.0726(11) Uani 1 1 d . . . . .
H18 H 0.010217 0.019036 0.342315 0.087 Uiso 1 1 calc R . . . .
C20 C 0.0223(5) -0.1350(3) 0.4452(3) 0.0879(14) Uani 1 1 d . . . . .
H20 H -0.021438 -0.185196 0.450642 0.105 Uiso 1 1 calc R . . . .
C28 C 0.6030(5) 0.0516(3) 0.6861(2) 0.0887(14) Uani 1 1 d . . . . .
H28 H 0.636627 0.025467 0.727022 0.106 Uiso 1 1 calc R . . . .
C13 C 0.8778(5) 0.3407(3) 0.6038(2) 0.0882(14) Uani 1 1 d . . . . .
H13 H 0.909894 0.298592 0.633801 0.106 Uiso 1 1 calc R . . . .
C19 C -0.0230(5) -0.0873(3) 0.3880(2) 0.0826(13) Uani 1 1 d . . . . .
H19 H -0.096364 -0.105577 0.355060 0.099 Uiso 1 1 calc R . . . .
C29 C 0.4248(5) 0.2310(3) 0.3131(2) 0.0835(14) Uani 1 1 d . . . . .
H29A H 0.359274 0.194743 0.285094 0.100 Uiso 1 1 calc R . . . .
H29B H 0.442264 0.278194 0.285659 0.100 Uiso 1 1 calc R . . . .
C34 C 0.0273(5) 0.3352(3) 0.3537(2) 0.0976(14) Uani 1 1 d . U . . .
H34A H 0.069551 0.374624 0.325972 0.117 Uiso 1 1 calc R . . . .
H34B H 0.012857 0.284436 0.328056 0.117 Uiso 1 1 calc R . . . .
C30 C 0.5604(5) 0.1876(3) 0.3348(2) 0.0935(14) Uani 1 1 d . . . . .
H30A H 0.544554 0.144447 0.366514 0.112 Uiso 1 1 calc R . . . .
H30B H 0.628982 0.225789 0.358525 0.112 Uiso 1 1 calc R . . . .
C14 C 0.9391(6) 0.4123(3) 0.5982(3) 0.1067(18) Uani 1 1 d . . . . .
H14 H 1.023970 0.428715 0.624445 0.128 Uiso 1 1 calc R . . . .
C35 C -0.1093(5) 0.3657(3) 0.3661(3) 0.1095(15) Uani 1 1 d . U . . .
H35A H -0.095943 0.415186 0.393555 0.131 Uiso 1 1 calc R . . . .
H35B H -0.155698 0.325086 0.391102 0.131 Uiso 1 1 calc R . . . .
C31 C 0.6232(5) 0.1498(4) 0.2751(2) 0.1043(16) Uani 1 1 d . . . . .
H31A H 0.553247 0.113169 0.250246 0.125 Uiso 1 1 calc R . . . .
H31B H 0.642485 0.193186 0.244170 0.125 Uiso 1 1 calc R . . . .
C36 C -0.2030(6) 0.3845(4) 0.2988(3) 0.137(2) Uani 1 1 d . U . . .
H36A H -0.209366 0.336739 0.270174 0.205 Uiso 1 1 calc GR . . . .
H36B H -0.161989 0.428970 0.276457 0.205 Uiso 1 1 calc GR . . . .
H36C H -0.296816 0.399730 0.307240 0.205 Uiso 1 1 calc GR . . . .
C32 C 0.7560(6) 0.1038(4) 0.2970(3) 0.128(2) Uani 1 1 d . . . . .
H32A H 0.793482 0.083776 0.257689 0.192 Uiso 1 1 calc GR . . . .
H32B H 0.736238 0.058247 0.324929 0.192 Uiso 1 1 calc GR . . . .
H32C H 0.824837 0.139261 0.322750 0.192 Uiso 1 1 calc GR . . . .

loop_
_atom_site_aniso_label
_atom_site_aniso_U_11
_atom_site_aniso_U_22
_atom_site_aniso_U_33
_atom_site_aniso_U_23
_atom_site_aniso_U_13
_atom_site_aniso_U_12
Sn1 0.0639(2) 0.0641(2) 0.0539(2) 0.00422(12) -0.00767(15) -0.00596(13)
O4 0.0720(17) 0.0644(16) 0.0633(15) 0.0102(14) -0.0090(13) -0.0136(14)
O5 0.0660(16) 0.0559(15) 0.0612(15) 0.0021(12) -0.0037(12) -0.0049(13)
O6 0.0708(17) 0.0573(15) 0.0634(15) 0.0064(13) 0.0018(13) -0.0028(13)
O3 0.0759(18) 0.0594(16) 0.0638(16) 0.0052(14) -0.0151(13) -0.0132(14)
O1 0.0701(18) 0.0820(19) 0.0698(17) 0.0131(14) -0.0149(14) -0.0149(15)
O2 0.088(2) 0.0671(17) 0.0686(17) 0.0080(14) -0.0197(15) -0.0068(15)
O7 0.087(2) 0.085(2) 0.0646(17) 0.0170(16) -0.0088(15) 0.0017(16)
O8 0.088(2) 0.0710(19) 0.107(2) 0.0095(18) -0.0388(18) -0.0130(17)
C1 0.060(2) 0.060(2) 0.050(2) 0.0011(18) 0.0071(18) -0.0060(19)
C2 0.053(2) 0.070(3) 0.054(2) 0.001(2) 0.0046(18) -0.007(2)
C25 0.060(2) 0.060(2) 0.054(2) -0.0011(19) 0.0052(19) 0.009(2)
C8 0.063(2) 0.060(2) 0.054(2) 0.0028(18) 0.0115(18) 0.0037(19)
C10 0.062(2) 0.052(2) 0.051(2) -0.0028(17) 0.0039(18) -0.0003(18)
C11 0.061(2) 0.062(2) 0.056(2) -0.008(2) -0.0034(19) -0.007(2)
C17 0.061(2) 0.057(2) 0.061(2) -0.007(2) 0.0039(19) 0.003(2)
C24 0.053(2) 0.056(2) 0.056(2) -0.0038(19) 0.0057(18) 0.0028(17)
C22 0.064(2) 0.055(2) 0.066(2) -0.007(2) 0.0126(19) -0.0046(19)
C3 0.053(2) 0.069(3) 0.051(2) 0.0024(19) 0.0044(18) -0.001(2)
C16 0.064(2) 0.058(2) 0.056(2) -0.0040(19) -0.0002(19) 0.005(2)
C26 0.081(3) 0.077(3) 0.070(3) 0.003(2) -0.005(2) -0.006(3)
C7 0.081(3) 0.066(3) 0.069(3) 0.003(2) 0.011(2) -0.005(2)
C15 0.058(2) 0.062(2) 0.054(2) -0.001(2) 0.0023(18) 0.003(2)
C4 0.064(3) 0.085(3) 0.059(2) 0.009(2) -0.004(2) -0.005(2)
C5 0.094(3) 0.078(3) 0.070(3) 0.024(2) 0.011(3) 0.005(3)
C27 0.069(3) 0.099(4) 0.069(3) -0.020(3) -0.012(2) -0.002(3)
C6 0.089(3) 0.063(3) 0.077(3) 0.012(2) 0.014(3) 0.000(2)
C12 0.085(3) 0.067(3) 0.065(2) 0.005(2) -0.012(2) -0.007(2)
C21 0.082(3) 0.058(3) 0.081(3) -0.002(2) 0.011(2) -0.010(2)
C33 0.084(3) 0.069(3) 0.076(2) 0.003(2) 0.0117(18) -0.013(2)
C18 0.070(3) 0.070(3) 0.074(3) -0.008(2) -0.004(2) 0.000(2)
C20 0.105(4) 0.066(3) 0.095(3) -0.009(3) 0.023(3) -0.020(3)
C28 0.086(3) 0.111(4) 0.061(3) 0.003(3) -0.015(3) 0.018(3)
C13 0.097(3) 0.072(3) 0.085(3) 0.010(3) -0.023(3) 0.007(3)
C19 0.074(3) 0.081(3) 0.091(3) -0.028(3) 0.005(3) -0.019(3)
C29 0.094(4) 0.091(3) 0.061(3) -0.001(2) -0.004(2) 0.007(3)
C34 0.082(3) 0.123(4) 0.086(3) -0.005(3) 0.0074(19) 0.009(3)
C30 0.101(4) 0.101(4) 0.080(3) 0.004(3) 0.018(3) 0.004(3)
C14 0.093(4) 0.093(4) 0.116(4) 0.009(3) -0.045(3) 0.001(3)
C35 0.084(3) 0.119(4) 0.124(3) -0.008(3) 0.012(2) 0.010(3)
C31 0.091(4) 0.138(5) 0.084(3) 0.013(3) 0.011(3) 0.012(3)
C36 0.089(3) 0.172(6) 0.146(4) 0.028(5) 0.006(3) 0.025(4)
C32 0.111(5) 0.137(5) 0.144(5) 0.040(4) 0.050(4) 0.022(4)

loop_
_atom_type_symbol
_atom_type_description
_atom_type_scat_dispersion_real
_atom_type_scat_dispersion_imag
_atom_type_scat_source
C C 0.0033 0.0016 'International Tables Vol C Tables 4.2.6.8 and 6.1.1.4'
H H 0.0000 0.0000 'International Tables Vol C Tables 4.2.6.8 and 6.1.1.4'
O O 0.0106 0.0060 'International Tables Vol C Tables 4.2.6.8 and 6.1.1.4'
Sn Sn -0.6537 1.4246 'International Tables Vol C Tables 4.2.6.8 and 6.1.1.4'

loop_
_geom_angle_atom_site_label_1
_geom_angle_atom_site_label_2
_geom_angle_atom_site_label_3
_geom_angle
_geom_angle_site_symmetry_1
_geom_angle_site_symmetry_3
_geom_angle_publ_flag
O4 Sn1 O1 71.56(9) . . ?
O4 Sn1 O2 150.32(9) . . ?
O4 Sn1 C33 108.73(14) . . ?
O4 Sn1 C29 101.50(15) . . ?
O3 Sn1 O4 79.04(9) . . ?
O3 Sn1 O1 150.38(9) . . ?
O3 Sn1 O2 71.55(9) . . ?
O3 Sn1 C33 104.86(14) . . ?
O3 Sn1 C29 106.04(14) . . ?
O2 Sn1 O1 138.02(8) . . ?
C33 Sn1 O1 81.81(13) . . ?
C33 Sn1 O2 83.17(13) . . ?
C33 Sn1 C29 140.06(17) . . ?
C29 Sn1 O1 83.70(14) . . ?
C29 Sn1 O2 83.22(15) . . ?
C1 O4 Sn1 120.7(2) . . ?
C8 O5 C10 118.6(3) . . ?
C24 O6 C22 119.9(3) . . ?
C15 O3 Sn1 121.3(2) . . ?
C2 O1 Sn1 108.0(2) . . ?
C16 O2 Sn1 108.9(2) . . ?
C28 O7 C25 106.7(3) . . ?
C11 O8 C14 105.8(3) . . ?
O4 C1 C2 119.3(3) . . ?
O4 C1 C10 120.7(3) . . ?
C10 C1 C2 119.9(3) . . ?
O1 C2 C1 120.3(3) . . ?
O1 C2 C3 123.4(3) . . ?
C1 C2 C3 116.4(3) . . ?
O7 C25 C24 117.9(4) . . ?
C26 C25 O7 109.1(3) . . ?
C26 C25 C24 132.9(4) . . ?
O5 C8 C3 122.4(3) . . ?
O5 C8 C7 115.7(3) . . ?
C3 C8 C7 121.9(4) . . ?
O5 C10 C11 112.1(3) . . ?
C1 C10 O5 123.2(3) . . ?
C1 C10 C11 124.7(3) . . ?
O8 C11 C10 117.3(3) . . ?
C12 C11 O8 108.9(3) . . ?
C12 C11 C10 133.7(4) . . ?
C22 C17 C16 119.5(3) . . ?
C22 C17 C18 118.2(4) . . ?
C18 C17 C16 122.3(4) . . ?
O6 C24 C25 113.3(3) . . ?
O6 C24 C15 122.5(3) . . ?
C15 C24 C25 124.2(3) . . ?
O6 C22 C17 121.7(3) . . ?
O6 C22 C21 117.0(4) . . ?
C21 C22 C17 121.3(4) . . ?
C8 C3 C2 119.4(3) . . ?
C8 C3 C4 117.1(4) . . ?
C4 C3 C2 123.4(4) . . ?
O2 C16 C17 123.8(3) . . ?
O2 C16 C15 119.6(3) . . ?
C15 C16 C17 116.6(3) . . ?
C25 C26 H26 126.7 . . ?
C25 C26 C27 106.5(4) . . ?
C27 C26 H26 126.7 . . ?
C8 C7 H7 120.9 . . ?
C6 C7 C8 118.2(4) . . ?
C6 C7 H7 120.9 . . ?
O3 C15 C24 121.7(3) . . ?
O3 C15 C16 118.5(3) . . ?
C24 C15 C16 119.8(3) . . ?
C3 C4 H4 119.3 . . ?
C5 C4 C3 121.4(4) . . ?
C5 C4 H4 119.3 . . ?
C4 C5 H5 120.1 . . ?
C4 C5 C6 119.9(4) . . ?
C6 C5 H5 120.1 . . ?
C26 C27 H27 126.7 . . ?
C28 C27 C26 106.6(4) . . ?
C28 C27 H27 126.7 . . ?
C7 C6 C5 121.4(4) . . ?
C7 C6 H6 119.3 . . ?
C5 C6 H6 119.3 . . ?
C11 C12 H12 126.0 . . ?
C11 C12 C13 107.9(4) . . ?
C13 C12 H12 126.0 . . ?
C22 C21 H21 120.1 . . ?
C20 C21 C22 119.9(4) . . ?
C20 C21 H21 120.1 . . ?
Sn1 C33 H33A 109.5 . . ?
Sn1 C33 H33B 109.5 . . ?
H33A C33 H33B 108.1 . . ?
C34 C33 Sn1 110.7(3) . . ?
C34 C33 H33A 109.5 . . ?
C34 C33 H33B 109.5 . . ?
C17 C18 H18 119.7 . . ?
C19 C18 C17 120.6(4) . . ?
C19 C18 H18 119.7 . . ?
C21 C20 H20 119.9 . . ?
C21 C20 C19 120.3(4) . . ?
C19 C20 H20 119.9 . . ?
O7 C28 H28 124.4 . . ?
C27 C28 O7 111.1(4) . . ?
C27 C28 H28 124.4 . . ?
C12 C13 H13 127.0 . . ?
C14 C13 C12 106.0(4) . . ?
C14 C13 H13 127.0 . . ?
C18 C19 C20 119.7(4) . . ?
C18 C19 H19 120.2 . . ?
C20 C19 H19 120.2 . . ?
Sn1 C29 H29A 109.3 . . ?
Sn1 C29 H29B 109.3 . . ?
H29A C29 H29B 108.0 . . ?
C30 C29 Sn1 111.4(3) . . ?
C30 C29 H29A 109.3 . . ?
C30 C29 H29B 109.3 . . ?
C33 C34 H34A 108.9 . . ?
C33 C34 H34B 108.9 . . ?
H34A C34 H34B 107.7 . . ?
C35 C34 C33 113.4(4) . . ?
C35 C34 H34A 108.9 . . ?
C35 C34 H34B 108.9 . . ?
C29 C30 H30A 109.0 . . ?
C29 C30 H30B 109.0 . . ?
C29 C30 C31 112.9(4) . . ?
H30A C30 H30B 107.8 . . ?
C31 C30 H30A 109.0 . . ?
C31 C30 H30B 109.0 . . ?
O8 C14 H14 124.4 . . ?
C13 C14 O8 111.3(4) . . ?
C13 C14 H14 124.4 . . ?
C34 C35 H35A 109.7 . . ?
C34 C35 H35B 109.7 . . ?
C34 C35 C36 110.0(5) . . ?
H35A C35 H35B 108.2 . . ?
C36 C35 H35A 109.7 . . ?
C36 C35 H35B 109.7 . . ?
C30 C31 H31A 109.0 . . ?
C30 C31 H31B 109.0 . . ?
H31A C31 H31B 107.8 . . ?
C32 C31 C30 112.8(4) . . ?
C32 C31 H31A 109.0 . . ?
C32 C31 H31B 109.0 . . ?
C35 C36 H36A 109.5 . . ?
C35 C36 H36B 109.5 . . ?
C35 C36 H36C 109.5 . . ?
H36A C36 H36B 109.5 . . ?
H36A C36 H36C 109.5 . . ?
H36B C36 H36C 109.5 . . ?
C31 C32 H32A 109.5 . . ?
C31 C32 H32B 109.5 . . ?
C31 C32 H32C 109.5 . . ?
H32A C32 H32B 109.5 . . ?
H32A C32 H32C 109.5 . . ?
H32B C32 H32C 109.5 . . ?

loop_
_geom_bond_atom_site_label_1
_geom_bond_atom_site_label_2
_geom_bond_distance
_geom_bond_site_symmetry_2
_geom_bond_publ_flag
Sn1 O4 2.076(2) . ?
Sn1 O3 2.067(2) . ?
Sn1 O1 2.524(3) . ?
Sn1 O2 2.491(2) . ?
Sn1 C33 2.107(4) . ?
Sn1 C29 2.136(5) . ?
O4 C1 1.333(4) . ?
O5 C8 1.360(4) . ?
O5 C10 1.366(4) . ?
O6 C24 1.363(4) . ?
O6 C22 1.363(4) . ?
O3 C15 1.326(4) . ?
O1 C2 1.249(4) . ?
O2 C16 1.249(4) . ?
O7 C25 1.358(4) . ?
O7 C28 1.355(5) . ?
O8 C11 1.358(4) . ?
O8 C14 1.361(5) . ?
C1 C2 1.430(5) . ?
C1 C10 1.351(5) . ?
C2 C3 1.447(5) . ?
C25 C24 1.427(5) . ?
C25 C26 1.338(5) . ?
C8 C3 1.374(5) . ?
C8 C7 1.398(5) . ?
C10 C11 1.444(5) . ?
C11 C12 1.339(5) . ?
C17 C22 1.381(5) . ?
C17 C16 1.453(5) . ?
C17 C18 1.401(5) . ?
C24 C15 1.367(5) . ?
C22 C21 1.373(5) . ?
C3 C4 1.405(5) . ?
C16 C15 1.435(5) . ?
C26 H26 0.9300 . ?
C26 C27 1.424(6) . ?
C7 H7 0.9300 . ?
C7 C6 1.365(5) . ?
C4 H4 0.9300 . ?
C4 C5 1.354(6) . ?
C5 H5 0.9300 . ?
C5 C6 1.369(6) . ?
C27 H27 0.9300 . ?
C27 C28 1.300(6) . ?
C6 H6 0.9300 . ?
C12 H12 0.9300 . ?
C12 C13 1.394(5) . ?
C21 H21 0.9300 . ?
C21 C20 1.368(6) . ?
C33 H33A 0.9700 . ?
C33 H33B 0.9700 . ?
C33 C34 1.589(6) . ?
C18 H18 0.9300 . ?
C18 C19 1.369(6) . ?
C20 H20 0.9300 . ?
C20 C19 1.390(6) . ?
C28 H28 0.9300 . ?
C13 H13 0.9300 . ?
C13 C14 1.314(6) . ?
C19 H19 0.9300 . ?
C29 H29A 0.9700 . ?
C29 H29B 0.9700 . ?
C29 C30 1.473(6) . ?
C34 H34A 0.9700 . ?
C34 H34B 0.9700 . ?
C34 C35 1.440(6) . ?
C30 H30A 0.9700 . ?
C30 H30B 0.9700 . ?
C30 C31 1.530(6) . ?
C14 H14 0.9300 . ?
C35 H35A 0.9700 . ?
C35 H35B 0.9700 . ?
C35 C36 1.522(7) . ?
C31 H31A 0.9700 . ?
C31 H31B 0.9700 . ?
C31 C32 1.474(7) . ?
C36 H36A 0.9600 . ?
C36 H36B 0.9600 . ?
C36 H36C 0.9600 . ?
C32 H32A 0.9600 . ?
C32 H32B 0.9600 . ?
C32 H32C 0.9600 . ?
